data_4313204
loop_
_publ_author_name
'Patrick M. Woodward'
'Pavel Karen'

_publ_section_title
;
 Mixed Valence in YBaFe2O5
;
_journal_name_full 'Inorganic Chemistry'
_journal_page_first 1121
_journal_page_last 1129
_journal_paper_doi 10.1021/ic026022z
_journal_volume 42
_journal_year 2003
_chemical_formula_sum 'Ba Fe2 O5 Y'
_space_group_IT_number 51
_symmetry_cell_setting orthorhombic
_symmetry_space_group_name_Hall '-P 2a 2a'
_symmetry_space_group_name_H-M 'P m m a'
_cell_angle_alpha 90.0
_cell_angle_beta 90.0
_cell_angle_gamma 90.0
_cell_formula_units_Z 2
_cell_length_a 8.01615(17)
_cell_length_b 3.85239(8)
_cell_length_c 7.55409(18)
_cell_volume 233.280(9)
_computing_structure_refinement GSAS
_pd_block_id |PHASE_1||
_pd_phase_name 'YBaFe2O5 Charge Ordered Phase'
_refine_ls_goodness_of_fit_all 1.18
_refine_ls_number_parameters 46
_refine_ls_shift/esd_max 2.35
_refine_ls_shift/esd_mean 0.40
_cod_data_source_file ic026022z_s1_05.cif
_cod_data_source_block Y500_280_phase_1
_cod_original_formula_sum 'Y Ba Fe2 O5'
_cod_database_code 4313204
_cod_database_fobs_code 4313204

loop_
_symmetry_equiv_pos_as_xyz
+x,+y,+z
-x+1/2,+y,+z
+x,-y,+z
-x+1/2,-y,+z
-x,-y,-z
+x+1/2,-y,-z
-x,+y,-z
+x+1/2,+y,-z

loop_
_atom_site_aniso_label
_atom_site_aniso_U_11
_atom_site_aniso_U_12
_atom_site_aniso_U_13
_atom_site_aniso_U_22
_atom_site_aniso_U_23
_atom_site_aniso_U_33
O(1) 0.0096(30) 0.0 0.0 0.0182(25) 0.0 0.0136(24)
O(2) 0.0155(22) 0.0 0.0 0.0063(17) 0.0 0.0150(18)
O(3) 0.0155(22) 0.0 0.0 0.0063(17) 0.0 0.0150(18)
O(4) 0.0160(21) 0.0 0.0 0.0131(25) 0.003(4) 0.0091(17)

loop_
_atom_site_label
_atom_site_fract_x
_atom_site_fract_y
_atom_site_fract_z
_atom_site_occupancy
_atom_site_thermal_displace_type
_atom_site_U_iso_or_equiv
_atom_site_symmetry_multiplicity
Y 0.0 0.0 0.5 1.0 Uiso 0.0123(9) 2
Ba 0.0 0.0 0.0 1.0 Uiso 0.0140(11) 2
Fe1 0.25 0.5 0.2568(9) 1.0 Uiso 0.0124(6) 2
Fe2 0.75 0.5 0.2662(9) 1.0 Uiso 0.0124(6) 2
O(1) 0.25 0.5 0.0008(26) 1.0 Uani 0.0138 2
O(2) 0.75 0.0 0.3243(16) 1.0 Uani 0.01227 2
O(3) 0.25 0.0 0.3070(16) 1.0 Uani 0.01227 2
O(4) 0.0117(14) 0.5 0.3130(4) 1.0 Uani 0.01274 4

loop_
_atom_type_symbol
_atom_type_number_in_cell
Y 2.0
BA 2.0
FE 4.0
O 10.0
